data_2007436
loop_
_publ_author_name
'Barclay, Tosha M.'
'Cordes, A. Wallace'
'Oakley, Richard T.'
'Preuss, Kathryn E.'
'Zhang, Hongzhou'

_publ_section_title
;
 2,5-Diamino-3,6-dichloropyrazine
;
_journal_issue 7
_journal_name_full 'Acta Crystallographica Section C'
_journal_page_first 1018
_journal_page_last 1019
_journal_paper_doi 10.1107/S0108270198001152
_journal_volume 54
_journal_year 1998
_chemical_formula_moiety 'C4 H4 Cl2 N4 '
_chemical_formula_sum 'C4 H4 Cl2 N4'
_chemical_formula_weight 179.01
_chemical_name_systematic
;
 2,5-diamino-dichloropyrazine
;
_space_group_IT_number 14
_symmetry_cell_setting monoclinic
_symmetry_space_group_name_Hall '-P 2yn'
_symmetry_space_group_name_H-M 'P 1 21/n 1'
_cell_angle_alpha 90.0
_cell_angle_beta 101.162(8)
_cell_angle_gamma 90.0
_cell_formula_units_Z 2
_cell_length_a 3.7582(4)
_cell_length_b 14.5505(15)
_cell_length_c 6.2451(6)
_cell_measurement_reflns_used 25
_cell_measurement_temperature 293
_cell_measurement_theta_max 15.00
_cell_measurement_theta_min 12.00
_cell_volume 335.05(6)
_computing_cell_refinement 'CAD-4/PC Software'
_computing_data_collection 'CAD-4/PC Software (Enraf--Nonius, 1994)'
_computing_data_reduction 'DATRD2 in NRCVAX (Gabe et al., 1989)'
_computing_molecular_graphics NRCVAX
_computing_publication_material NRCVAX
_computing_structure_refinement NRCVAX
_computing_structure_solution NRCVAX
_diffrn_ambient_temperature 293
_diffrn_measurement_device 'Enraf-Nonius CAD-4'
_diffrn_measurement_method '\q/2\q scan'
_diffrn_radiation_monochromator graphite
_diffrn_radiation_source 'xray tube'
_diffrn_radiation_type 'Molybdenum K\a'
_diffrn_radiation_wavelength 0.7107
_diffrn_reflns_av_R_equivalents 0.026
_diffrn_reflns_limit_h_max 4
_diffrn_reflns_limit_h_min -4
_diffrn_reflns_limit_k_max 18
_diffrn_reflns_limit_k_min -18
_diffrn_reflns_limit_l_max 8
_diffrn_reflns_limit_l_min 0
_diffrn_reflns_number 1617
_diffrn_reflns_theta_max 27.40
_diffrn_reflns_theta_min 0.00
_diffrn_standards_decay_% 2.0
_diffrn_standards_interval_time 60
_diffrn_standards_number 3
_exptl_absorpt_coefficient_mu 0.89
_exptl_absorpt_correction_T_max 0.813
_exptl_absorpt_correction_T_min 0.754
_exptl_absorpt_correction_type 'analytical (ABSORB; Gabe et al., 1989)'
_exptl_crystal_colour yellow
_exptl_crystal_density_diffrn 1.774
_exptl_crystal_density_meas ?
_exptl_crystal_description block
_exptl_crystal_F_000 180.6
_exptl_crystal_size_max 0.42
_exptl_crystal_size_mid 0.32
_exptl_crystal_size_min 0.26
_refine_diff_density_max 0.26
_refine_diff_density_min -0.25
_refine_ls_extinction_method none
_refine_ls_goodness_of_fit_obs 1.08
_refine_ls_hydrogen_treatment refall
_refine_ls_matrix_type full
_refine_ls_number_parameters 54
_refine_ls_number_reflns 757
_refine_ls_R_factor_all 0.033
_refine_ls_R_factor_obs .033
_refine_ls_shift/esd_max 0.000
_refine_ls_structure_factor_coef Fsqd
_refine_ls_weighting_details 'w = 1/[\s^2^(F)+0.0025F^2^]'
_refine_ls_weighting_scheme calc
_refine_ls_wR_factor_all 0.063
_refine_ls_wR_factor_obs .063
_reflns_number_observed 765
_reflns_number_total 765
_reflns_observed_criterion 'Inet > 0'
_cod_data_source_file fr1107.cif
_cod_data_source_block fr1107
_cod_depositor_comments
;
The following automatic conversions were performed:
'_symmetry_cell_setting' value 'Monoclinic' changed to 'monoclinic'
according to '/home/saulius/struct/CIF-dictionaries/cif_core.dic'
dictionary named 'cif_core.dic' version 2.4.1 from 2010-06-29.

Automatic conversion script
Id: cif_fix_enum 1527 2010-12-29 10:47:43Z saulius 

The following automatic conversions were performed:

'_atom_site_thermal_displace_type' tag value 'Uij' was replaced with
'Uani' value 5 times.

Automatic conversion script
Id: cif_fix_values 1646 2011-03-28 12:23:43Z adriana 

The following automatic conversions were performed:

'_exptl_crystal_density_meas' value 'not measured' was changed to '?'
- the value is perceived as not measured.

Automatic conversion script
Id: cif_fix_values 3008 2015-01-20 13:52:24Z robertas 

The following automatic conversions were performed:

'_refine_ls_weighting_scheme' value 'w = 1/[\s^2^(F)+0.0025F^2^]' was
changed to 'calc'. New tag '_refine_ls_weighting_details' was
created. The value of the new tag was set to 'w =
1/[\s^2^(F)+0.0025F^2^]'.

Automatic conversion script
Id: cif_fix_values 3143 2015-03-26 13:38:13Z robertas 
;
_cod_original_sg_symbol_H-M 'P 21/n'
_cod_original_formula_sum 'C4 H4 Cl2 N4 '
_cod_database_code 2007436
_cod_database_fobs_code 2007436

loop_
_symmetry_equiv_pos_as_xyz
x,y,z
-x,-y,-z
1/2-x,1/2+y,1/2-z
1/2+x,1/2-y,1/2+z

loop_
_atom_site_aniso_label
_atom_site_aniso_U_11
_atom_site_aniso_U_22
_atom_site_aniso_U_33
_atom_site_aniso_U_12
_atom_site_aniso_U_13
_atom_site_aniso_U_23
_atom_site_aniso_type_symbol
Cl .0462(3) .0277(3) .0407(3) -.0053(3) .0111(3) .0043(3) Cl
N1 .0775(17) .0380(12) .0284(13) -.0158(12) .0138(12) -.0045(10) N
N2 .0382(11) .0289(10) .0246(10) .0014(8) .0081(9) .0022(8) N
C1 .0377(13) .0281(11) .0260(13) .0026(10) .0074(11) -.0006(10) C
C2 .0322(12) .0237(11) .0312(13) .0008(9) .0090(11) .0043(9) C

loop_
_atom_site_label
_atom_site_fract_x
_atom_site_fract_y
_atom_site_fract_z
_atom_site_U_iso_or_equiv
_atom_site_thermal_displace_type
_atom_site_calc_flag
_atom_site_refinement_flags
_atom_site_type_symbol
Cl .67959(15) .81283(3) .06751(10) .0378(3) Uani ? . Cl
N1 .8140(7) .89041(14) -.3591(4) .0475(14) Uani ? . N
N2 .9522(5) .97172(11) .2038(3) .0303(10) Uani ? . N
C1 .8998(6) .94546(13) -.1801(4) .0305(12) Uani ? . C
C2 .8597(6) .91998(12) .0281(4) .0286(11) Uani ? . C
H1 .819(6) .9172(13) -.491(4) .052(8) Uiso ? . H
H2 .658(6) .8492(13) -.354(4) .057(9) Uiso ? . H

loop_
_atom_type_symbol
_atom_type_scat_dispersion_real
_atom_type_scat_dispersion_imag
_atom_type_scat_source
Cl 0.132 0.159 'International Tables Vol. IV Table 2.2B'
N 0.004 0.003 'International Tables Vol. IV Table 2.2B'
C 0.002 0.002 'International Tables Vol. IV Table 2.2B'
H 0.000 0.000 'International Tables Vol. IV Table 2.2B'

loop_
_geom_angle_atom_site_label_1
_geom_angle_atom_site_label_2
_geom_angle_atom_site_label_3
_geom_angle_site_symmetry_1
_geom_angle_site_symmetry_3
_geom_angle
_geom_angle_publ_flag
C1 N1 H1 ? ? 116.4(13) yes
C1 N1 H2 ? ? 116.4(16) yes
H1 N1 H2 ? ? 118(2) yes
C1 N2 C2 2_775 ? 117.80(17) yes
N1 C1 N2 ? 2_775 118.2(2) yes
N1 C1 C2 ? ? 124.07(19) yes
N2 C1 C2 2_775 ? 117.63(19) yes
Cl C2 N2 ? ? 116.18(15) yes
Cl C2 C1 ? ? 119.25(16) yes
N2 C2 C1 ? ? 124.57(17) yes

loop_
_geom_bond_atom_site_label_1
_geom_bond_atom_site_label_2
_geom_bond_site_symmetry_1
_geom_bond_site_symmetry_2
_geom_bond_distance
_geom_bond_publ_flag
Cl C2 ? ? 1.7361(19) yes
N1 C1 ? ? 1.362(3) yes
N1 H1 ? ? .91(2) yes
N1 H2 ? ? .84(2) yes
N2 C1 ? 2_775 1.347(3) yes
N2 C2 ? ? 1.321(3) yes
C1 N2 2_775 ? 1.347(3) yes
C1 C2 ? ? 1.388(3) yes
